data_7112576
loop_
_publ_author_name
'Lecoutey, C\'edric'
'Rochais, Christophe'
'Genest, David'
'Butt-Gueulle, Sabrina'
'Ballandonne, C\'eline'
'Corvaisier, Sophie'
'Dulin, Fabienne'
'Lepailleur, Alban'
'Sopkova-de Oliveira Santos, Jana'
'Dallemagne, Patrick'

_publ_section_title
;
 Synthesis of dual AChE/5-HT4 receptor multi-target directed ligands
;
_journal_issue 5
_journal_name_full MedChemComm
_journal_page_first 627
_journal_paper_doi 10.1039/c2md20063e
_journal_volume 3
_journal_year 2012
_chemical_compound_source synthetised
_chemical_formula_moiety 'C23 H25 N3 O2 S'
_chemical_formula_sum 'C23 H25 N3 O2 S'
_chemical_formula_weight 407.52
_chemical_melting_point 421
_chemical_name_common
;
5-((1-(4-methoxybenzyl)piperidin-4-yl)methyloxy)pyrrolo (1,2-
a)thieno(3,2-e)pyrazine
;
_chemical_name_systematic
;
5-[(1-(4-methoxybenzyl)piperidin-4-yl)methyloxy]pyrrolo
[1,2-a]thieno[3,2-e]pyrazine
;
_space_group_IT_number 14
_symmetry_cell_setting monoclinic
_symmetry_space_group_name_Hall '-P 2ybc'
_symmetry_space_group_name_H-M 'P 1 21/c 1'
_atom_sites_solution_hydrogens difmap
_atom_sites_solution_primary direct
_atom_sites_solution_secondary difmap
_audit_creation_method SHELXL-97
_cell_angle_alpha 90.00
_cell_angle_beta 114.0670(10)
_cell_angle_gamma 90.00
_cell_formula_units_Z 4
_cell_length_a 18.4455(5)
_cell_length_b 5.8641(2)
_cell_length_c 20.5004(6)
_cell_measurement_reflns_used 9969
_cell_measurement_temperature 150(2)
_cell_measurement_theta_max 33.07
_cell_measurement_theta_min 2.42
_cell_volume 2024.69(11)
_computing_cell_refinement 'APEX2 software'
_computing_data_collection 'APEX2 software'
_computing_data_reduction 'BRUKER SAINT'
_computing_molecular_graphics 'ORTEP-3 (Farrugia, 1997)'
_computing_publication_material 'SHELXL-97 (Sheldrick, 1997)'
_computing_structure_refinement 'SHELXL-97 (Sheldrick, 1997)'
_computing_structure_solution 'BRUKER SHELXTL (Sheldrick, 1990)'
_diffrn_ambient_temperature 150(2)
_diffrn_measured_fraction_theta_full 0.999
_diffrn_measured_fraction_theta_max 0.999
_diffrn_measurement_device_type 'CCD area detector'
_diffrn_measurement_method 'phi and omega scans'
_diffrn_radiation_monochromator graphite
_diffrn_radiation_source 'fine-focus sealed tube'
_diffrn_radiation_type MoK\a
_diffrn_radiation_wavelength 0.71073
_diffrn_reflns_av_R_equivalents 0.0408
_diffrn_reflns_av_sigmaI/netI 0.0374
_diffrn_reflns_limit_h_max 28
_diffrn_reflns_limit_h_min -28
_diffrn_reflns_limit_k_max 9
_diffrn_reflns_limit_k_min -8
_diffrn_reflns_limit_l_max 31
_diffrn_reflns_limit_l_min -31
_diffrn_reflns_number 57859
_diffrn_reflns_theta_full 33.18
_diffrn_reflns_theta_max 33.18
_diffrn_reflns_theta_min 2.18
_diffrn_standards_decay_% 0
_exptl_absorpt_coefficient_mu 0.185
_exptl_absorpt_correction_T_max 0.7465
_exptl_absorpt_correction_T_min 0.6543
_exptl_absorpt_correction_type multi-scan
_exptl_absorpt_process_details 'APEX2 software'
_exptl_crystal_colour 'translucent light orange'
_exptl_crystal_density_diffrn 1.337
_exptl_crystal_density_method 'not measured'
_exptl_crystal_description prism
_exptl_crystal_F_000 864
_exptl_crystal_size_max 0.370
_exptl_crystal_size_mid 0.240
_exptl_crystal_size_min 0.110
_refine_diff_density_max 0.430
_refine_diff_density_min -0.306
_refine_diff_density_rms 0.057
_refine_ls_extinction_method none
_refine_ls_goodness_of_fit_ref 1.018
_refine_ls_hydrogen_treatment refall
_refine_ls_matrix_type full
_refine_ls_number_parameters 362
_refine_ls_number_reflns 7719
_refine_ls_number_restraints 0
_refine_ls_restrained_S_all 1.018
_refine_ls_R_factor_all 0.0636
_refine_ls_R_factor_gt 0.0404
_refine_ls_shift/su_max 0.001
_refine_ls_shift/su_mean 0.000
_refine_ls_structure_factor_coef Fsqd
_refine_ls_weighting_details 'calc w=1/[\s^2^(Fo^2^)+(0.0463P)^2^+0.7332P] where P=(Fo^2^+2Fc^2^)/3'
_refine_ls_weighting_scheme calc
_refine_ls_wR_factor_gt 0.0947
_refine_ls_wR_factor_ref 0.1074
_reflns_number_gt 5728
_reflns_number_total 7719
_reflns_threshold_expression >2sigma(I)
_cod_data_source_file c2md20063e.txt
_cod_data_source_block cc5j
_cod_depositor_comments
;
The following automatic conversions were performed:

'_symmetry_cell_setting' value 'Monoclinic' changed to 'monoclinic'
according to
/usr/data/users/saulius/automatic-downloads/retrospective/RSC/lib/dictionaries/cif_core.dic
dictionary named 'cif_core.dic' version 2.4.2 from 2011-04-26.

Automatic conversion script
Id: cif_fix_values 2281 2013-09-26 08:29:07Z andrius 
;
_cod_original_sg_symbol_H-M 'P2(1)/c '
_cod_database_code 7112576

loop_
_symmetry_equiv_pos_as_xyz
'x, y, z'
'-x, y+1/2, -z+1/2'
'-x, -y, -z'
'x, -y-1/2, z-1/2'

loop_
_atom_site_label
_atom_site_type_symbol
_atom_site_fract_x
_atom_site_fract_y
_atom_site_fract_z
_atom_site_U_iso_or_equiv
_atom_site_adp_type
_atom_site_occupancy
_atom_site_symmetry_multiplicity
_atom_site_calc_flag
S1 S 1.085971(17) 1.12701(5) 1.134070(16) 0.02011(7) Uani 1 1 d
O1 O 0.81836(4) 0.53860(13) 1.08427(4) 0.01683(15) Uani 1 1 d
N4 N 0.95392(5) 1.00547(14) 1.15783(5) 0.01380(16) Uani 1 1 d
N3 N 0.93128(5) 0.62591(15) 1.06678(5) 0.01603(17) Uani 1 1 d
N2 N 0.56206(5) 0.19744(15) 0.90153(5) 0.01650(18) Uani 1 1 d
C5 C 0.89078(6) 0.85470(17) 1.14488(6) 0.01449(19) Uani 1 1 d
C6 C 1.00530(6) 0.96480(17) 1.12566(6) 0.01497(19) Uani 1 1 d
C7 C 0.80419(6) 0.35417(17) 1.03383(6) 0.01609(19) Uani 1 1 d
C8 C 0.57518(6) 0.37167(18) 0.95645(6) 0.0177(2) Uani 1 1 d
C32 C 0.72063(6) 0.26720(17) 1.01537(6) 0.01554(19) Uani 1 1 d
C10 C 0.61400(7) 0.00233(18) 0.93329(6) 0.0186(2) Uani 1 1 d
C11 C 0.70153(6) 0.06968(17) 0.96207(6) 0.0174(2) Uani 1 1 d
C12 C 0.47899(7) 0.12179(19) 0.86994(7) 0.0206(2) Uani 1 1 d
O2 O 0.26427(6) 0.84379(17) 0.73684(5) 0.0320(2) Uani 1 1 d
C14 C 0.88828(7) 1.12885(19) 1.22058(6) 0.0187(2) Uani 1 1 d
C15 C 0.66005(6) 0.45816(17) 0.98361(6) 0.0167(2) Uani 1 1 d
C16 C 0.88313(6) 0.66904(17) 1.09701(6) 0.01458(19) Uani 1 1 d
C17 C 0.42227(6) 0.31157(19) 0.83206(6) 0.0184(2) Uani 1 1 d
C18 C 1.05418(7) 0.76446(19) 1.05491(6) 0.0199(2) Uani 1 1 d
C19 C 0.95201(6) 1.17260(18) 1.20357(6) 0.0166(2) Uani 1 1 d
C20 C 0.99422(6) 0.77746(17) 1.08220(6) 0.01582(19) Uani 1 1 d
C21 C 0.84947(6) 0.93090(19) 1.18393(6) 0.0172(2) Uani 1 1 d
C22 C 0.35651(7) 0.3559(2) 0.84723(6) 0.0220(2) Uani 1 1 d
C23 C 0.43294(7) 0.4470(2) 0.78084(7) 0.0207(2) Uani 1 1 d
C24 C 0.38102(7) 0.6244(2) 0.74645(6) 0.0196(2) Uani 1 1 d
C25 C 0.31733(7) 0.6694(2) 0.76451(6) 0.0213(2) Uani 1 1 d
C26 C 0.27505(9) 0.9944(2) 0.68768(8) 0.0280(3) Uani 1 1 d
C27 C 0.30451(7) 0.5317(2) 0.81421(7) 0.0254(3) Uani 1 1 d
C28 C 1.10654(7) 0.9398(2) 1.07837(7) 0.0228(2) Uani 1 1 d
H14 H 0.5637(8) 0.309(2) 0.9979(7) 0.020(3) Uiso 1 1 d
H9 H 0.7171(8) 0.211(2) 1.0605(7) 0.020(3) Uiso 1 1 d
H5 H 0.8087(8) 0.411(2) 0.9904(7) 0.019(3) Uiso 1 1 d
H8 H 0.6686(8) 0.578(2) 1.0191(7) 0.018(3) Uiso 1 1 d
H3 H 0.9905(8) 1.288(2) 1.2183(7) 0.020(3) Uiso 1 1 d
H11 H 0.7143(8) 0.114(2) 0.9212(7) 0.020(3) Uiso 1 1 d
H15 H 0.4767(8) 0.001(3) 0.8364(8) 0.025(4) Uiso 1 1 d
H12 H 0.6029(8) -0.115(2) 0.8957(8) 0.022(4) Uiso 1 1 d
H1 H 0.8033(9) 0.859(2) 1.1857(8) 0.022(4) Uiso 1 1 d
H6 H 0.8449(8) 0.237(2) 1.0555(7) 0.018(3) Uiso 1 1 d
H7 H 0.6689(8) 0.529(2) 0.9433(7) 0.019(3) Uiso 1 1 d
H13 H 0.5367(8) 0.496(2) 0.9343(8) 0.021(3) Uiso 1 1 d
H10 H 0.7348(9) -0.064(3) 0.9846(8) 0.025(4) Uiso 1 1 d
H4 H 1.0564(9) 0.649(3) 1.0225(8) 0.027(4) Uiso 1 1 d
H2 H 0.8727(9) 1.220(3) 1.2518(8) 0.025(4) Uiso 1 1 d
H16 H 0.6010(8) -0.065(2) 0.9743(7) 0.020(3) Uiso 1 1 d
H19 H 0.3916(9) 0.713(3) 0.7106(8) 0.025(4) Uiso 1 1 d
H20 H 0.3475(9) 0.261(3) 0.8825(8) 0.025(4) Uiso 1 1 d
H17 H 0.4633(9) 0.055(3) 0.9070(8) 0.027(4) Uiso 1 1 d
H18 H 0.4770(9) 0.414(3) 0.7694(8) 0.028(4) Uiso 1 1 d
H23 H 0.2696(10) 0.914(3) 0.6426(9) 0.041(5) Uiso 1 1 d
H22 H 0.2589(10) 0.564(3) 0.8248(9) 0.038(4) Uiso 1 1 d
H21 H 1.1523(9) 0.970(3) 1.0677(8) 0.032(4) Uiso 1 1 d
H25 H 0.3289(11) 1.063(3) 0.7071(9) 0.042(5) Uiso 1 1 d
H24 H 0.2320(11) 1.112(3) 0.6771(9) 0.044(5) Uiso 1 1 d

loop_
_atom_site_aniso_label
_atom_site_aniso_U_11
_atom_site_aniso_U_22
_atom_site_aniso_U_33
_atom_site_aniso_U_23
_atom_site_aniso_U_13
_atom_site_aniso_U_12
S1 0.01656(13) 0.02124(12) 0.02425(15) -0.00492(10) 0.01008(11) -0.00610(9)
O1 0.0144(4) 0.0184(3) 0.0170(4) -0.0034(3) 0.0057(3) -0.0044(3)
N4 0.0121(4) 0.0159(3) 0.0123(4) -0.0007(3) 0.0039(3) -0.0008(3)
N3 0.0142(4) 0.0173(4) 0.0160(4) -0.0018(3) 0.0054(3) -0.0019(3)
N2 0.0121(4) 0.0149(4) 0.0197(5) -0.0014(3) 0.0036(3) -0.0005(3)
C5 0.0116(4) 0.0159(4) 0.0141(5) 0.0007(4) 0.0034(4) -0.0009(3)
C6 0.0125(5) 0.0178(4) 0.0139(5) 0.0002(4) 0.0047(4) -0.0011(3)
C7 0.0144(5) 0.0149(4) 0.0167(5) -0.0020(4) 0.0039(4) -0.0013(3)
C8 0.0149(5) 0.0177(4) 0.0199(5) -0.0023(4) 0.0065(4) -0.0002(4)
C32 0.0138(5) 0.0142(4) 0.0161(5) 0.0008(4) 0.0036(4) -0.0012(3)
C10 0.0149(5) 0.0142(4) 0.0232(6) 0.0003(4) 0.0042(4) -0.0005(4)
C11 0.0138(5) 0.0138(4) 0.0223(6) -0.0001(4) 0.0049(4) 0.0003(3)
C12 0.0136(5) 0.0204(5) 0.0241(6) -0.0007(4) 0.0040(4) -0.0026(4)
O2 0.0261(5) 0.0390(5) 0.0357(5) 0.0110(4) 0.0175(4) 0.0153(4)
C14 0.0169(5) 0.0220(5) 0.0167(5) -0.0028(4) 0.0063(4) 0.0020(4)
C15 0.0150(5) 0.0140(4) 0.0194(5) -0.0011(4) 0.0052(4) -0.0006(3)
C16 0.0124(4) 0.0155(4) 0.0132(5) 0.0011(3) 0.0024(4) -0.0008(3)
C17 0.0125(5) 0.0235(5) 0.0171(5) -0.0022(4) 0.0039(4) -0.0019(4)
C18 0.0181(5) 0.0229(5) 0.0207(6) -0.0030(4) 0.0102(4) -0.0012(4)
C19 0.0157(5) 0.0169(4) 0.0145(5) -0.0032(4) 0.0034(4) 0.0001(4)
C20 0.0141(5) 0.0174(4) 0.0150(5) -0.0007(4) 0.0049(4) -0.0010(3)
C21 0.0134(5) 0.0221(4) 0.0155(5) -0.0009(4) 0.0053(4) -0.0001(4)
C22 0.0178(5) 0.0309(6) 0.0185(5) 0.0008(4) 0.0086(4) 0.0001(4)
C23 0.0139(5) 0.0267(5) 0.0232(6) -0.0008(4) 0.0092(4) -0.0001(4)
C24 0.0150(5) 0.0253(5) 0.0185(5) -0.0007(4) 0.0070(4) -0.0010(4)
C25 0.0149(5) 0.0273(5) 0.0203(6) -0.0011(4) 0.0058(4) 0.0036(4)
C26 0.0272(7) 0.0295(6) 0.0251(7) 0.0019(5) 0.0085(5) 0.0081(5)
C27 0.0184(5) 0.0370(6) 0.0244(6) 0.0011(5) 0.0125(5) 0.0051(5)
C28 0.0193(5) 0.0267(5) 0.0262(6) -0.0036(5) 0.0132(5) -0.0033(4)

loop_
_atom_type_symbol
_atom_type_description
_atom_type_scat_dispersion_real
_atom_type_scat_dispersion_imag
_atom_type_scat_source
C C 0.0033 0.0016 'International Tables Vol C Tables 4.2.6.8 and 6.1.1.4'
H H 0.0000 0.0000 'International Tables Vol C Tables 4.2.6.8 and 6.1.1.4'
N N 0.0061 0.0033 'International Tables Vol C Tables 4.2.6.8 and 6.1.1.4'
O O 0.0106 0.0060 'International Tables Vol C Tables 4.2.6.8 and 6.1.1.4'
S S 0.1246 0.1234 'International Tables Vol C Tables 4.2.6.8 and 6.1.1.4'

loop_
_geom_angle_atom_site_label_1
_geom_angle_atom_site_label_2
_geom_angle_atom_site_label_3
_geom_angle
C6 S1 C28 89.81(5)
C16 O1 C7 116.73(8)
C19 N4 C6 131.87(9)
C19 N4 C5 109.34(9)
C6 N4 C5 118.79(9)
C16 N3 C20 115.89(9)
C10 N2 C8 109.28(9)
C10 N2 C12 109.65(8)
C8 N2 C12 111.43(9)
C21 C5 N4 107.34(9)
C21 C5 C16 135.79(10)
N4 C5 C16 116.87(9)
C20 C6 N4 119.89(9)
C20 C6 S1 113.68(8)
N4 C6 S1 126.43(8)
O1 C7 C32 107.40(9)
O1 C7 H5 109.7(8)
C32 C7 H5 109.8(8)
O1 C7 H6 108.6(8)
C32 C7 H6 112.9(8)
H5 C7 H6 108.3(11)
N2 C8 C15 109.70(9)
N2 C8 H14 111.3(8)
C15 C8 H14 110.3(8)
N2 C8 H13 107.4(8)
C15 C8 H13 111.2(8)
H14 C8 H13 106.9(11)
C7 C32 C15 110.61(8)
C7 C32 C11 110.29(9)
C15 C32 C11 109.57(9)
C7 C32 H9 108.7(8)
C15 C32 H9 108.7(8)
C11 C32 H9 109.0(8)
N2 C10 C11 111.51(8)
N2 C10 H12 107.9(8)
C11 C10 H12 109.4(8)
N2 C10 H16 109.2(8)
C11 C10 H16 109.9(8)
H12 C10 H16 108.8(11)
C10 C11 C32 111.74(9)
C10 C11 H11 108.6(8)
C32 C11 H11 109.7(8)
C10 C11 H10 109.4(9)
C32 C11 H10 110.4(9)
H11 C11 H10 106.8(12)
N2 C12 C17 112.60(9)
N2 C12 H15 105.5(8)
C17 C12 H15 110.6(9)
N2 C12 H17 110.9(9)
C17 C12 H17 109.0(9)
H15 C12 H17 108.1(12)
C25 O2 C26 118.54(10)
C19 C14 C21 108.56(10)
C19 C14 H2 125.5(9)
C21 C14 H2 125.9(9)
C8 C15 C32 112.14(9)
C8 C15 H8 110.0(8)
C32 C15 H8 110.1(8)
C8 C15 H7 109.2(8)
C32 C15 H7 108.8(8)
H8 C15 H7 106.5(11)
N3 C16 O1 121.36(9)
N3 C16 C5 125.39(9)
O1 C16 C5 113.25(9)
C23 C17 C22 117.71(11)
C23 C17 C12 121.83(10)
C22 C17 C12 120.46(11)
C28 C18 C20 111.89(10)
C28 C18 H4 123.6(9)
C20 C18 H4 124.4(9)
N4 C19 C14 107.64(9)
N4 C19 H3 120.7(9)
C14 C19 H3 131.6(8)
C6 C20 N3 123.13(10)
C6 C20 C18 111.18(10)
N3 C20 C18 125.68(10)
C5 C21 C14 107.11(10)
C5 C21 H1 125.7(9)
C14 C21 H1 127.2(8)
C27 C22 C17 121.53(11)
C27 C22 H20 119.5(9)
C17 C22 H20 118.9(9)
C17 C23 C24 121.83(11)
C17 C23 H18 117.8(9)
C24 C23 H18 120.4(9)
C25 C24 C23 119.09(11)
C25 C24 H19 123.1(9)
C23 C24 H19 117.8(9)
O2 C25 C24 124.69(11)
O2 C25 C27 115.47(10)
C24 C25 C27 119.84(11)
O2 C26 H23 111.8(10)
O2 C26 H25 112.2(10)
H23 C26 H25 105.6(14)
O2 C26 H24 104.6(10)
H23 C26 H24 110.4(14)
H25 C26 H24 112.4(14)
C22 C27 C25 119.94(11)
C22 C27 H22 121.9(10)
C25 C27 H22 118.2(10)
C18 C28 S1 113.44(9)
C18 C28 H21 128.0(10)
S1 C28 H21 118.5(10)

loop_
_geom_bond_atom_site_label_1
_geom_bond_atom_site_label_2
_geom_bond_distance
S1 C6 1.7146(11)
S1 C28 1.7338(12)
O1 C16 1.3514(12)
O1 C7 1.4446(13)
N4 C19 1.3667(13)
N4 C6 1.3783(14)
N4 C5 1.3986(13)
N3 C16 1.2984(14)
N3 C20 1.3923(13)
N2 C10 1.4636(14)
N2 C8 1.4655(14)
N2 C12 1.4679(14)
C5 C21 1.3853(15)
C5 C16 1.4336(14)
C6 C20 1.3762(14)
C7 C32 1.5176(15)
C7 H5 0.984(14)
C7 H6 0.980(14)
C8 C15 1.5188(15)
C8 H14 1.023(14)
C8 H13 0.991(15)
C32 C15 1.5275(15)
C32 C11 1.5315(15)
C32 H9 1.010(14)
C10 C11 1.5277(15)
C10 H12 0.990(15)
C10 H16 1.041(14)
C11 H11 0.993(14)
C11 H10 0.988(15)
C12 C17 1.5078(16)
C12 H15 0.976(15)
C12 H17 0.996(15)
O2 C25 1.3687(14)
O2 C26 1.4138(17)
C14 C19 1.3797(16)
C14 C21 1.4092(15)
C14 H2 0.963(15)
C15 H8 0.977(14)
C15 H7 0.997(14)
C17 C23 1.3930(16)
C17 C22 1.3940(16)
C18 C28 1.3575(16)
C18 C20 1.4307(16)
C18 H4 0.960(15)
C19 H3 0.939(15)
C21 H1 0.964(15)
C22 C27 1.3825(17)
C22 H20 0.980(15)
C23 C24 1.3948(16)
C23 H18 0.953(15)
C24 C25 1.3934(16)
C24 H19 0.982(15)
C25 C27 1.3937(18)
C26 H23 1.005(18)
C26 H25 0.993(18)
C26 H24 1.006(18)
C27 H22 0.970(17)
C28 H21 0.971(16)
